data_7002726
loop_
_publ_author_name
'Ferguson, Alan'
'McGregor, Julie'
'Brechin, Euan K.'
'Thomas, Lynne H.'
'Murrie, Mark'

_publ_section_title
;
 Access to new magnetic cores in Fe(III) and Fe(III)/Cu(II) spin
 clusters
;
_journal_issue 43
_journal_name_full 'Dalton Transactions'
_journal_page_first 9395
_journal_page_last 9397
_journal_paper_doi 10.1039/b913102g
_journal_year 2009
_chemical_formula_sum 'C116 H134 Cu2 Fe8 N10 O48'
_chemical_formula_weight 3010.27
_chemical_name_systematic
;
?
;
_space_group_IT_number 14
_symmetry_cell_setting monoclinic
_symmetry_space_group_name_Hall '-P 2ybc'
_symmetry_space_group_name_H-M 'P 1 21/c 1'
_atom_sites_solution_hydrogens geom
_atom_sites_solution_primary direct
_atom_sites_solution_secondary difmap
_audit_creation_method SHELXL-97
_cell_angle_alpha 90.00
_cell_angle_beta 102.686(6)
_cell_angle_gamma 90.00
_cell_formula_units_Z 4
_cell_length_a 15.906(3)
_cell_length_b 25.597(4)
_cell_length_c 34.372(5)
_cell_measurement_reflns_used 60601
_cell_measurement_temperature 100(2)
_cell_measurement_theta_max 53.06
_cell_measurement_theta_min 6.01
_cell_volume 13653(4)
_computing_cell_refinement 'CrystalClear 1.4.0 (Rigaku, 2008)'
_computing_data_collection 'CrystalClear 1.4.0 (Rigaku, 2008)'
_computing_data_reduction 'CrystalClear 1.4.0 (Rigaku, 2008)'
_computing_structure_refinement 'SHELXL-97 (Sheldrick, 2008)'
_computing_structure_solution 'SHELXS-97 (Sheldrick, 2008)'
_diffrn_ambient_temperature 100(2)
_diffrn_measured_fraction_theta_full 0.959
_diffrn_measured_fraction_theta_max 0.959
_diffrn_measurement_device_type
;
'Rigaku R-AXIS RAPID IP Image Plate diffractometer'
;
_diffrn_measurement_method \w
_diffrn_radiation_monochromator graphite
_diffrn_radiation_source 'fine-focus sealed tube'
_diffrn_radiation_type MoK\a
_diffrn_radiation_wavelength 0.71073
_diffrn_reflns_av_R_equivalents 0.1058
_diffrn_reflns_av_sigmaI/netI 0.1040
_diffrn_reflns_limit_h_max 20
_diffrn_reflns_limit_h_min -20
_diffrn_reflns_limit_k_max 33
_diffrn_reflns_limit_k_min -33
_diffrn_reflns_limit_l_max 44
_diffrn_reflns_limit_l_min -44
_diffrn_reflns_number 108288
_diffrn_reflns_theta_full 27.56
_diffrn_reflns_theta_max 27.56
_diffrn_reflns_theta_min 3.00
_exptl_absorpt_coefficient_mu 1.213
_exptl_absorpt_correction_T_max 1.000
_exptl_absorpt_correction_T_min 0.437
_exptl_absorpt_correction_type empirical
_exptl_absorpt_process_details 'CrystalClear 1.4.0 (Rigaku, 2008)'
_exptl_crystal_colour brown
_exptl_crystal_density_diffrn 1.434
_exptl_crystal_density_method 'not measured'
_exptl_crystal_description block
_exptl_crystal_F_000 6008
_refine_diff_density_max 2.011
_refine_diff_density_min -0.88
_refine_diff_density_rms 0.142
_refine_ls_extinction_method none
_refine_ls_goodness_of_fit_ref 1.078
_refine_ls_hydrogen_treatment constr
_refine_ls_matrix_type full
_refine_ls_number_parameters 1552
_refine_ls_number_reflns 30267
_refine_ls_number_restraints 9
_refine_ls_restrained_S_all 1.080
_refine_ls_R_factor_all 0.1745
_refine_ls_R_factor_gt 0.1006
_refine_ls_shift/su_max 0.007
_refine_ls_shift/su_mean 0.001
_refine_ls_structure_factor_coef Fsqd
_refine_ls_weighting_details 'calc w=1/[\s^2^(Fo^2^)+(0.2000P)^2^+0.0000P] where P=(Fo^2^+2Fc^2^)/3'
_refine_ls_weighting_scheme calc
_refine_ls_wR_factor_gt 0.2916
_refine_ls_wR_factor_ref 0.3452
_reflns_number_gt 15924
_reflns_number_total 30267
_reflns_threshold_expression >2\s(I)
_cod_data_source_file b913102g.txt
_cod_data_source_block afr2382_2
_cod_depositor_comments
;
The following automatic conversions were performed:
'_symmetry_cell_setting' value 'Monoclinic' changed to 'monoclinic'
according to '/home/saulius/struct/CIF-dictionaries/cif_core.dic'
dictionary named 'cif_core.dic' version 2.4.1 from 2010-06-29.

Automatic conversion script
Id: cif_fix_enum 1527 2010-12-29 10:47:43Z saulius 
;
_cod_database_code 7002726

loop_
_symmetry_equiv_pos_as_xyz
'x, y, z'
'-x, y+1/2, -z+1/2'
'-x, -y, -z'
'x, -y-1/2, z-1/2'

loop_
_atom_site_label
_atom_site_type_symbol
_atom_site_fract_x
_atom_site_fract_y
_atom_site_fract_z
_atom_site_U_iso_or_equiv
_atom_site_adp_type
_atom_site_occupancy
_atom_site_symmetry_multiplicity
_atom_site_calc_flag
_atom_site_refinement_flags
_atom_site_disorder_assembly
_atom_site_disorder_group
Cu1 Cu 1.01259(7) 0.36279(4) 0.41899(3) 0.0589(3) Uani 1 1 d . . .
Cu2 Cu 0.24265(8) 0.30553(5) -0.01824(3) 0.0682(3) Uani 1 1 d . . .
Fe1 Fe 0.86038(7) 0.39961(4) 0.33034(3) 0.0493(3) Uani 1 1 d . . .
Fe2 Fe 0.80394(7) 0.32398(4) 0.26172(3) 0.0459(3) Uani 1 1 d . . .
Fe3 Fe 0.65954(7) 0.41481(4) 0.28331(3) 0.0512(3) Uani 1 1 d . . .
Fe4 Fe 0.60491(7) 0.36020(4) 0.20461(3) 0.0455(3) Uani 1 1 d . . .
Fe5 Fe 0.65927(7) 0.25577(4) 0.19528(3) 0.0457(3) Uani 1 1 d . . .
Fe6 Fe 0.46724(7) 0.28251(4) 0.13602(3) 0.0446(3) Uani 1 1 d . . .
Fe7 Fe 0.49059(7) 0.41669(4) 0.13623(3) 0.0517(3) Uani 1 1 d . . .
Fe8 Fe 0.33591(7) 0.34755(4) 0.08014(3) 0.0512(3) Uani 1 1 d . . .
O1 O 0.4367(3) 0.35286(18) 0.12148(15) 0.0466(12) Uani 1 1 d . . .
O2 O 0.5521(3) 0.29357(18) 0.18307(14) 0.0443(11) Uani 1 1 d . . .
O3 O 0.7134(3) 0.32057(17) 0.21604(14) 0.0448(11) Uani 1 1 d . . .
O4 O 0.7650(3) 0.38180(18) 0.28889(14) 0.0465(12) Uani 1 1 d . . .
N1 N 0.1303(6) 0.3425(4) -0.0376(3) 0.093(3) Uani 1 1 d . . .
O14 O 0.2393(4) 0.3351(2) 0.03360(17) 0.0635(15) Uani 1 1 d . . .
O15 O -0.0244(8) 0.3606(6) -0.0060(4) 0.171(5) Uani 1 1 d . . .
H15 H -0.0554 0.3687 0.0092 0.256 Uiso 1 1 calc R . .
O16 O 0.1494(13) 0.4490(8) -0.0511(6) 0.123(6) Uiso 0.5 1 d P . .
O16A O 0.184(3) 0.4632(16) 0.0156(13) 0.254(17) Uiso 0.5 1 d P . .
C2 C 0.1552(6) 0.3560(4) 0.0330(3) 0.076(3) Uani 1 1 d . . .
H2A H 0.1583 0.3813 0.0543 0.091 Uiso 1 1 calc R . .
H2B H 0.1162 0.3283 0.0367 0.091 Uiso 1 1 calc R . .
C1 C 0.1228(7) 0.3822(4) -0.0074(4) 0.093(4) Uani 1 1 d . . .
C3 C 0.1819(13) 0.4275(6) -0.0124(5) 0.141(6) Uani 1 1 d . . .
C4 C 0.0293(10) 0.4034(7) -0.0105(6) 0.156(7) Uani 1 1 d . . .
H4A H 0.0289 0.4291 0.0102 0.187 Uiso 1 1 calc R . .
H4B H 0.0084 0.4199 -0.0362 0.187 Uiso 1 1 calc R . .
N2 N 1.0802(5) 0.4236(3) 0.4438(2) 0.074(2) Uani 1 1 d . . .
O11 O 0.9649(4) 0.4094(2) 0.37450(16) 0.0573(14) Uani 1 1 d . . .
O12 O 1.0280(7) 0.5234(4) 0.4583(3) 0.123(3) Uani 1 1 d . . .
H12 H 1.0031 0.4955 0.4592 0.185 Uiso 1 1 calc R . .
O13 O 1.2292(7) 0.4465(5) 0.4159(4) 0.143(4) Uani 1 1 d . . .
H13 H 1.2485 0.4744 0.4258 0.214 Uiso 1 1 calc R . .
C14 C 1.1452(8) 0.4548(5) 0.3907(4) 0.106(4) Uani 1 1 d . . .
H14A H 1.1289 0.4238 0.3746 0.127 Uiso 1 1 calc R . .
H14B H 1.1487 0.4835 0.3727 0.127 Uiso 1 1 calc R . .
C13 C 1.0877(8) 0.5183(4) 0.4322(4) 0.095(3) Uani 1 1 d . . .
H13A H 1.1464 0.5216 0.4475 0.114 Uiso 1 1 calc R . .
H13B H 1.0774 0.5458 0.4123 0.114 Uiso 1 1 calc R . .
C12 C 0.9920(8) 0.4610(4) 0.3831(3) 0.101(4) Uani 1 1 d . . .
H12A H 0.9478 0.4793 0.3932 0.121 Uiso 1 1 calc R . .
H12B H 0.997 0.478 0.3585 0.121 Uiso 1 1 calc R . .
C11 C 1.0755(6) 0.4668(3) 0.4126(3) 0.059(2) Uani 1 1 d . . .
N3 N 0.5245(4) 0.4419(2) 0.2769(2) 0.0584(17) Uani 1 1 d . . .
O21 O 0.5927(3) 0.35120(18) 0.26118(16) 0.0508(13) Uani 1 1 d . . .
O22 O 0.4139(6) 0.4018(4) 0.3224(3) 0.110(3) Uani 1 1 d . . .
H22 H 0.4351 0.3732 0.3297 0.165 Uiso 1 1 calc R . .
O23 O 0.4938(3) 0.4028(2) 0.19294(16) 0.0528(13) Uani 1 1 d . . .
C22 C 0.5084(5) 0.3474(3) 0.2692(3) 0.0551(19) Uani 1 1 d . . .
H22A H 0.5128 0.3384 0.297 0.066 Uiso 1 1 calc R . .
H22B H 0.476 0.3201 0.2529 0.066 Uiso 1 1 calc R . .
C23 C 0.3865(6) 0.4024(4) 0.2797(3) 0.075(3) Uani 1 1 d . . .
H23A H 0.3537 0.434 0.2715 0.09 Uiso 1 1 calc R . .
H23B H 0.3489 0.3728 0.2712 0.09 Uiso 1 1 calc R . .
C24 C 0.4292(5) 0.4073(3) 0.2143(3) 0.061(2) Uani 1 1 d . . .
H24A H 0.3851 0.3814 0.2046 0.073 Uiso 1 1 calc R . .
H24B H 0.4027 0.4415 0.2093 0.073 Uiso 1 1 calc R . .
C21 C 0.4614(5) 0.4001(3) 0.2599(3) 0.0543(19) Uani 1 1 d . . .
N4 N 0.3481(5) 0.2629(3) 0.0021(2) 0.0635(18) Uani 1 1 d . . .
O31 O 0.3774(3) 0.2745(2) 0.08089(15) 0.0529(13) Uani 1 1 d . . .
C34 C 0.4100(8) 0.1770(4) 0.0317(3) 0.083(3) Uani 1 1 d . . .
O33 O 0.1868(4) 0.2239(3) -0.01176(19) 0.0744(18) Uani 1 1 d . . .
C33 C 0.3208(6) 0.2324(3) 0.0652(2) 0.058(2) Uani 1 1 d . . .
H33A H 0.2615 0.2434 0.0627 0.07 Uiso 1 1 calc R . .
H33B H 0.3315 0.203 0.0834 0.07 Uiso 1 1 calc R . .
C31 C 0.3340(5) 0.2161(3) 0.0258(2) 0.056(2) Uani 1 1 d . . .
O32 O 0.4375(15) 0.1717(7) -0.0035(5) 0.129(7) Uani 0.5 1 d P . .
O32A O 0.4948(9) 0.2034(6) 0.0403(4) 0.090(4) Uani 0.5 1 d P . .
C32 C 0.2540(6) 0.1860(4) 0.0014(3) 0.074(3) Uani 1 1 d . . .
H32A H 0.2686 0.1688 -0.0214 0.089 Uiso 1 1 calc R . .
H32B H 0.2352 0.1598 0.018 0.089 Uiso 1 1 calc R . .
N5 N 0.5732(5) 0.4867(3) 0.1491(2) 0.074(2) Uani 1 1 d . . .
O42 O 0.6570(4) 0.42908(19) 0.22632(16) 0.0561(14) Uani 1 1 d . . .
O41 O 0.6082(3) 0.3858(2) 0.14993(15) 0.0526(13) Uani 1 1 d . . .
O43 O 0.6935(6) 0.5241(4) 0.1102(3) 0.128(4) Uani 1 1 d . . .
H43 H 0.7189 0.5056 0.0971 0.192 Uiso 1 1 calc R . .
C42 C 0.6928(7) 0.4707(4) 0.2087(3) 0.078(3) Uani 1 1 d . . .
H42A H 0.7551 0.468 0.2161 0.094 Uiso 1 1 calc R . .
H42B H 0.6766 0.5033 0.2195 0.094 Uiso 1 1 calc R . .
C43 C 0.6746(6) 0.4211(4) 0.1454(3) 0.068(2) Uani 1 1 d . . .
H43A H 0.6725 0.4263 0.1173 0.081 Uiso 1 1 calc R . .
H43B H 0.7303 0.4061 0.1575 0.081 Uiso 1 1 calc R . .
C44 C 0.7235(8) 0.5140(5) 0.1497(4) 0.110(5) Uani 1 1 d . . .
H44A H 0.7239 0.546 0.1648 0.132 Uiso 1 1 calc R . .
H44B H 0.7822 0.5012 0.1541 0.132 Uiso 1 1 calc R . .
C41 C 0.6654(6) 0.4725(4) 0.1644(3) 0.074(3) Uani 1 1 d . . .
O52 O 1.1279(4) 0.3196(3) 0.3981(2) 0.088(2) Uani 1 1 d . . .
O51 O 0.8984(3) 0.32924(19) 0.31591(15) 0.0490(12) Uani 1 1 d . . .
N6 N 0.9541(5) 0.2993(3) 0.3916(2) 0.0601(18) Uani 1 1 d . . .
O53 O 0.9778(11) 0.1899(5) 0.3797(5) 0.106(6) Uani 0.5 1 d P . .
O53A O 0.881(2) 0.2149(7) 0.3468(6) 0.179(13) Uani 0.5 1 d P . .
C54 C 0.9656(9) 0.2237(4) 0.3486(4) 0.089(4) Uani 1 1 d . . .
C53 C 0.9832(5) 0.3120(3) 0.3253(2) 0.058(2) Uani 1 1 d . . .
H53A H 1.0216 0.3418 0.3307 0.069 Uiso 1 1 calc R . .
H53B H 0.9958 0.2931 0.3028 0.069 Uiso 1 1 calc R . .
C51 C 0.9984(6) 0.2764(3) 0.3617(3) 0.066(2) Uani 1 1 d . . .
C52 C 1.0959(7) 0.2721(5) 0.3791(3) 0.090(4) Uani 1 1 d . . .
H52A H 1.107 0.2437 0.3981 0.108 Uiso 1 1 calc R . .
H52B H 1.1254 0.2645 0.3578 0.108 Uiso 1 1 calc R . .
O61 O 0.3887(4) 0.4653(2) 0.13112(17) 0.0592(14) Uani 1 1 d . . .
O62 O 0.2900(4) 0.4217(2) 0.08672(18) 0.0648(15) Uani 1 1 d . . .
C61 C 0.3147(6) 0.4599(3) 0.1104(2) 0.057(2) Uani 1 1 d . . .
C62 C 0.2505(5) 0.5012(3) 0.1130(3) 0.056(2) Uani 1 1 d . . .
C67 C 0.2778(7) 0.5494(3) 0.1291(3) 0.070(2) Uani 1 1 d . . .
H67A H 0.3357 0.5555 0.1402 0.084 Uiso 1 1 calc R . .
C66 C 0.2173(8) 0.5880(4) 0.1284(3) 0.084(3) Uani 1 1 d . . .
H66A H 0.2358 0.6214 0.137 0.1 Uiso 1 1 calc R . .
C63 C 0.1617(6) 0.4924(4) 0.0985(3) 0.075(3) Uani 1 1 d . . .
H63A H 0.1424 0.4599 0.0883 0.09 Uiso 1 1 calc R . .
C65 C 0.1304(8) 0.5792(5) 0.1153(4) 0.098(4) Uani 1 1 d . . .
H65A H 0.09 0.6048 0.1172 0.117 Uiso 1 1 calc R . .
C64 C 0.1057(7) 0.5307(5) 0.0992(4) 0.095(4) Uani 1 1 d . . .
H64A H 0.0476 0.5245 0.0885 0.114 Uiso 1 1 calc R . .
O71 O 0.8200(4) 0.4741(2) 0.34050(18) 0.0622(15) Uani 1 1 d . . .
O72 O 0.6946(4) 0.4895(2) 0.29728(17) 0.0622(15) Uani 1 1 d . . .
C71 C 0.7606(6) 0.5031(3) 0.3235(2) 0.057(2) Uani 1 1 d . . .
C72 C 0.7670(5) 0.5602(3) 0.3342(2) 0.0499(18) Uani 1 1 d . . .
C73 C 0.7152(7) 0.5968(3) 0.3104(3) 0.077(3) Uani 1 1 d . . .
H73A H 0.6769 0.5863 0.2872 0.092 Uiso 1 1 calc R . .
C74 C 0.7206(7) 0.6490(3) 0.3214(3) 0.079(3) Uani 1 1 d . . .
H74A H 0.6859 0.6734 0.3053 0.095 Uiso 1 1 calc R . .
C75 C 0.7757(6) 0.6653(4) 0.3552(3) 0.068(2) Uani 1 1 d . . .
H75A H 0.7792 0.7004 0.3623 0.082 Uiso 1 1 calc R . .
C77 C 0.8215(6) 0.5771(3) 0.3687(3) 0.059(2) Uani 1 1 d . . .
H77A H 0.8552 0.5528 0.3852 0.071 Uiso 1 1 calc R . .
C76 C 0.8272(7) 0.6277(4) 0.3791(3) 0.079(3) Uani 1 1 d . . .
H76A H 0.8657 0.6381 0.4023 0.095 Uiso 1 1 calc R . .
O81 O 1.0289(4) 0.3260(2) 0.47141(18) 0.0684(16) Uani 1 1 d . . .
O82 O 0.9500(5) 0.3901(3) 0.4899(2) 0.085(2) Uani 1 1 d . . .
C81 C 0.9864(6) 0.3479(4) 0.4962(3) 0.063(2) Uani 1 1 d . . .
C82 C 0.9893(6) 0.3202(3) 0.5349(3) 0.064(2) Uani 1 1 d . . .
C83 C 1.0413(7) 0.2781(4) 0.5466(3) 0.079(3) Uani 1 1 d . . .
H83A H 1.0759 0.2656 0.5301 0.095 Uiso 1 1 calc R . .
C84 C 1.0433(9) 0.2535(5) 0.5835(3) 0.096(4) Uani 1 1 d . . .
H84A H 1.0787 0.2248 0.5916 0.115 Uiso 1 1 calc R . .
C86 C 0.9387(10) 0.3129(5) 0.5974(4) 0.100(4) Uani 1 1 d . . .
H86A H 0.9034 0.3244 0.614 0.119 Uiso 1 1 calc R . .
C87 C 0.9372(7) 0.3381(5) 0.5601(4) 0.088(3) Uani 1 1 d . . .
H87A H 0.9013 0.3667 0.5525 0.106 Uiso 1 1 calc R . .
C85 C 0.9902(9) 0.2736(6) 0.6077(3) 0.094(4) Uani 1 1 d . . .
H85A H 0.9921 0.2579 0.6323 0.113 Uiso 1 1 calc R . .
O91 O 0.6583(4) 0.4005(2) 0.34209(17) 0.0609(14) Uani 1 1 d . . .
O92 O 0.7935(4) 0.3742(2) 0.37178(16) 0.0572(14) Uani 1 1 d . . .
C91 C 0.7136(6) 0.3793(3) 0.3703(3) 0.058(2) Uani 1 1 d . . .
C92 C 0.6820(7) 0.3591(3) 0.4052(3) 0.067(2) Uani 1 1 d . . .
C93 C 0.5924(8) 0.3555(5) 0.4032(4) 0.092(3) Uani 1 1 d . . .
H93A H 0.553 0.3659 0.3803 0.11 Uiso 1 1 calc R . .
C97 C 0.7398(8) 0.3421(4) 0.4400(3) 0.076(3) Uani 1 1 d . . .
H97A H 0.799 0.3436 0.442 0.092 Uiso 1 1 calc R . .
C96 C 0.7072(10) 0.3234(4) 0.4708(4) 0.097(4) Uani 1 1 d . . .
H96A H 0.7453 0.3134 0.4942 0.116 Uiso 1 1 calc R . .
C95 C 0.6214(12) 0.3188(6) 0.4686(4) 0.116(5) Uani 1 1 d . . .
H95A H 0.6007 0.3039 0.4893 0.14 Uiso 1 1 calc R . .
C94 C 0.5653(10) 0.3369(6) 0.4345(5) 0.113(4) Uani 1 1 d . . .
H94A H 0.5064 0.336 0.4335 0.135 Uiso 1 1 calc R . .
O101 O 0.7513(4) 0.26803(19) 0.29140(15) 0.0510(12) Uani 1 1 d . . .
O102 O 0.6395(3) 0.23102(19) 0.24918(15) 0.0501(12) Uani 1 1 d . . .
C101 C 0.6830(5) 0.2417(3) 0.2842(2) 0.0488(18) Uani 1 1 d . . .
C102 C 0.6545(6) 0.2198(3) 0.3196(2) 0.059(2) Uani 1 1 d . . .
C103 C 0.6875(7) 0.2378(4) 0.3570(3) 0.074(3) Uani 1 1 d . . .
H10A H 0.7283 0.2644 0.3602 0.089 Uiso 1 1 calc R . .
C107 C 0.5920(7) 0.1820(4) 0.3155(3) 0.078(3) Uani 1 1 d . . .
H10B H 0.5661 0.1697 0.2903 0.094 Uiso 1 1 calc R . .
C104 C 0.6643(9) 0.2195(4) 0.3897(3) 0.098(4) Uani 1 1 d . . .
H10C H 0.6882 0.2328 0.4149 0.118 Uiso 1 1 calc R . .
C105 C 0.6036(9) 0.1802(5) 0.3844(3) 0.099(4) Uani 1 1 d . . .
H10D H 0.5874 0.1658 0.4065 0.119 Uiso 1 1 calc R . .
C106 C 0.5677(9) 0.1626(4) 0.3481(3) 0.092(4) Uani 1 1 d . . .
H10E H 0.5257 0.1368 0.3451 0.11 Uiso 1 1 calc R . .
O111 O 0.8773(3) 0.2666(2) 0.24394(17) 0.0566(13) Uani 1 1 d . . .
O112 O 0.7732(4) 0.2154(2) 0.20724(16) 0.0560(13) Uani 1 1 d . . .
C111 C 0.8493(6) 0.2258(3) 0.2223(2) 0.055(2) Uani 1 1 d . . .
C112 C 0.9186(6) 0.1897(3) 0.2147(3) 0.063(2) Uani 1 1 d . . .
C113 C 0.8912(8) 0.1420(4) 0.1953(3) 0.094(4) Uani 1 1 d . . .
H11A H 0.8586 0.1232 0.2116 0.113 Uiso 1 1 calc R . .
H11B H 0.8517 0.15 0.1703 0.113 Uiso 1 1 calc R . .
C117 C 1.0027(7) 0.2029(5) 0.2229(4) 0.091(3) Uani 1 1 d . . .
H11C H 1.0189 0.2351 0.2348 0.11 Uiso 1 1 calc R . .
C114 C 0.9535(11) 0.1085(5) 0.1873(4) 0.110(5) Uani 1 1 d . . .
H11D H 0.939 0.0759 0.1759 0.132 Uiso 1 1 calc R . .
C116 C 1.0648(9) 0.1709(5) 0.2143(4) 0.106(4) Uani 1 1 d . . .
H11E H 1.1224 0.181 0.2206 0.127 Uiso 1 1 calc R . .
C115 C 1.0427(11) 0.1263(6) 0.1972(4) 0.112(5) Uani 1 1 d . . .
H11F H 1.0852 0.1049 0.1912 0.134 Uiso 1 1 calc R . .
O121 O 0.4683(4) 0.20264(19) 0.13940(16) 0.0569(14) Uani 1 1 d . . .
O122 O 0.6038(4) 0.18614(19) 0.17266(16) 0.0554(13) Uani 1 1 d . . .
C121 C 0.5307(5) 0.1724(3) 0.1528(2) 0.0496(18) Uani 1 1 d . . .
C122 C 0.5165(6) 0.1159(3) 0.1429(2) 0.060(2) Uani 1 1 d . . .
C123 C 0.5857(7) 0.0811(4) 0.1525(3) 0.085(3) Uani 1 1 d . . .
H12C H 0.6404 0.0929 0.1647 0.102 Uiso 1 1 calc R . .
C127 C 0.4327(7) 0.0976(4) 0.1260(3) 0.074(3) Uani 1 1 d . . .
H12D H 0.3863 0.1206 0.1202 0.088 Uiso 1 1 calc R . .
C124 C 0.5716(9) 0.0288(4) 0.1435(4) 0.108(4) Uani 1 1 d . . .
H12E H 0.6176 0.0056 0.1481 0.13 Uiso 1 1 calc R . .
C125 C 0.4876(8) 0.0107(4) 0.1274(4) 0.093(3) Uani 1 1 d . . .
H12F H 0.4773 -0.0247 0.1229 0.112 Uiso 1 1 calc R . .
C126 C 0.4211(8) 0.0457(4) 0.1183(4) 0.100(4) Uani 1 1 d . . .
H12G H 0.3663 0.0336 0.1066 0.12 Uiso 1 1 calc R . .
O131 O 0.6890(3) 0.2683(2) 0.14053(15) 0.0521(12) Uani 1 1 d . . .
O132 O 0.5562(4) 0.2767(2) 0.10111(15) 0.0571(14) Uani 1 1 d . . .
C131 C 0.6379(5) 0.2773(3) 0.1075(2) 0.0502(18) Uani 1 1 d . . .
C132 C 0.6756(5) 0.2887(3) 0.0726(2) 0.0518(19) Uani 1 1 d . . .
C133 C 0.6238(7) 0.3093(4) 0.0379(3) 0.068(2) Uani 1 1 d . . .
H13C H 0.5656 0.3154 0.0365 0.082 Uiso 1 1 calc R . .
C137 C 0.7625(6) 0.2788(4) 0.0737(3) 0.072(3) Uani 1 1 d . . .
H13D H 0.7983 0.2662 0.0969 0.087 Uiso 1 1 calc R . .
C134 C 0.6597(8) 0.3207(4) 0.0048(3) 0.084(3) Uani 1 1 d . . .
H13E H 0.6262 0.3358 -0.0181 0.1 Uiso 1 1 calc R . .
C136 C 0.7949(7) 0.2878(4) 0.0403(3) 0.081(3) Uani 1 1 d . . .
H13F H 0.8518 0.2792 0.0406 0.098 Uiso 1 1 calc R . .
C135 C 0.7442(7) 0.3092(4) 0.0068(3) 0.081(3) Uani 1 1 d . . .
H13G H 0.768 0.3161 -0.0151 0.097 Uiso 1 1 calc R . .
O141 O 0.4960(4) 0.4315(2) 0.07754(19) 0.0662(16) Uani 1 1 d . . .
O142 O 0.4017(4) 0.3761(2) 0.04012(16) 0.0580(14) Uani 1 1 d . . .
C141 C 0.4642(6) 0.4086(3) 0.0458(3) 0.061(2) Uani 1 1 d . . .
C142 C 0.5000(6) 0.4210(3) 0.0096(3) 0.064(2) Uani 1 1 d . . .
C143 C 0.4583(8) 0.4024(4) -0.0276(3) 0.078(3) Uani 1 1 d . . .
H14C H 0.4081 0.3828 -0.031 0.093 Uiso 1 1 calc R . .
C147 C 0.5742(7) 0.4521(4) 0.0145(4) 0.087(3) Uani 1 1 d . . .
H14D H 0.5994 0.4653 0.0396 0.104 Uiso 1 1 calc R . .
C144 C 0.4947(10) 0.4145(6) -0.0595(4) 0.110(5) Uani 1 1 d . . .
H14E H 0.4694 0.4024 -0.0849 0.132 Uiso 1 1 calc R . .
C146 C 0.6080(10) 0.4627(5) -0.0160(6) 0.110(5) Uani 1 1 d . . .
H14F H 0.6583 0.4824 -0.0123 0.132 Uiso 1 1 calc R . .
C145 C 0.5704(12) 0.4452(5) -0.0534(6) 0.119(6) Uani 1 1 d . . .
H14G H 0.5946 0.4535 -0.0749 0.142 Uiso 1 1 calc R . .
O151 O 0.3622(4) 0.2805(2) 0.16333(15) 0.0525(13) Uani 1 1 d . . .
O152 O 0.2637(3) 0.3262(2) 0.11965(17) 0.0575(14) Uani 1 1 d . . .
C151 C 0.2905(5) 0.3039(3) 0.1531(3) 0.054(2) Uani 1 1 d . . .
C152 C 0.2333(6) 0.3068(3) 0.1818(3) 0.063(2) Uani 1 1 d . . .
C153 C 0.2589(8) 0.2860(4) 0.2200(3) 0.083(3) Uani 1 1 d . . .
H153 H 0.3107 0.2681 0.2276 0.1 Uiso 1 1 calc R . .
C157 C 0.1538(8) 0.3326(5) 0.1695(4) 0.099(4) Uani 1 1 d . . .
H15C H 0.1382 0.3463 0.1438 0.119 Uiso 1 1 calc R . .
C154 C 0.2041(11) 0.2926(5) 0.2468(4) 0.117(5) Uani 1 1 d . . .
H15D H 0.2191 0.279 0.2725 0.14 Uiso 1 1 calc R . .
C155 C 0.1262(12) 0.3204(6) 0.2340(6) 0.132(6) Uani 1 1 d . . .
H15E H 0.0928 0.3273 0.2524 0.159 Uiso 1 1 calc R . .
C156 C 0.0978(12) 0.3377(7) 0.1959(6) 0.137(6) Uani 1 1 d . . .
H15F H 0.0432 0.3523 0.1875 0.164 Uiso 1 1 calc R . .
O162 O 0.2649(5) 0.3024(3) -0.0715(2) 0.088(2) Uani 1 1 d . . .
O161 O 0.2348(11) 0.3775(6) -0.0928(5) 0.095(4) Uiso 0.5 1 d P . .
C161 C 0.2606(13) 0.3333(8) -0.0942(6) 0.069(5) Uiso 0.5 1 d P . .
O261 O 0.3045(12) 0.2221(7) -0.0851(6) 0.113(5) Uiso 0.5 1 d P . .
C261 C 0.2968(16) 0.2716(10) -0.0952(7) 0.091(6) Uiso 0.5 1 d P . .
C162 C 0.3272(12) 0.2861(7) -0.1321(5) 0.060(4) Uiso 0.5 1 d P . .
C165 C 0.3759(18) 0.2557(10) -0.1546(8) 0.104(8) Uiso 0.5 1 d P . .
C163 C 0.2636(18) 0.3395(11) -0.1626(9) 0.106(8) Uiso 0.5 1 d P . .
C164 C 0.288(2) 0.3392(14) -0.1996(11) 0.142(11) Uiso 0.5 1 d P . .
C167 C 0.3436(16) 0.3147(9) -0.2034(7) 0.081(6) Uiso 0.5 1 d P . .
C166 C 0.3795(14) 0.2760(9) -0.1899(7) 0.080(6) Uiso 0.5 1 d P . .
C262 C 0.2896(15) 0.3185(9) -0.1345(7) 0.080(6) Uiso 0.5 1 d P . .
O171 O 0.8816(4) 0.3772(2) 0.23852(16) 0.0576(14) Uani 1 1 d . . .
O172 O 0.9208(4) 0.4324(2) 0.28983(16) 0.0636(15) Uani 1 1 d . . .
C171 C 0.9128(6) 0.4181(4) 0.2537(3) 0.070(3) Uani 1 1 d . . .
C172 C 0.9323(9) 0.4611(5) 0.2264(4) 0.100(4) Uiso 1 1 d . . .
C173 C 0.9421(9) 0.4494(6) 0.1883(4) 0.110(4) Uiso 1 1 d . . .
H17A H 0.9391 0.4149 0.1795 0.132 Uiso 1 1 calc R . .
C177 C 0.9456(11) 0.5134(7) 0.2398(5) 0.142(6) Uiso 1 1 d . . .
H17B H 0.9379 0.5225 0.265 0.17 Uiso 1 1 calc R . .
C175 C 0.9642(16) 0.5475(10) 0.1738(8) 0.214(10) Uiso 1 1 d . . .
H17C H 0.9642 0.5746 0.1558 0.256 Uiso 1 1 calc R . .
C174 C 0.9563(13) 0.4892(8) 0.1634(6) 0.164(7) Uiso 1 1 d . . .
H17D H 0.9616 0.4798 0.1379 0.196 Uiso 1 1 calc R . .
C176 C 0.9714(10) 0.5531(7) 0.2142(5) 0.131(5) Uiso 1 1 d . . .
H17E H 0.9941 0.5842 0.226 0.157 Uiso 1 1 calc R . .
N7 N 0.7079(15) 0.0524(8) 0.0700(7) 0.226(9) Uiso 1 1 d D . .
C181 C 0.6808(13) 0.1522(7) 0.0841(6) 0.156(6) Uiso 1 1 d D . .
C182 C 0.6990(14) 0.0970(8) 0.0755(6) 0.163(7) Uiso 1 1 d D . .
N9 N 1.2055(15) 0.4333(8) 0.5262(7) 0.236(9) Uiso 1 1 d D . .
C185 C 1.2019(10) 0.5277(6) 0.5527(5) 0.123(5) Uiso 1 1 d D . .
C186 C 1.2114(12) 0.4772(7) 0.5341(5) 0.140(6) Uiso 1 1 d D . .
O200 O 0.8589(6) 0.3246(3) 0.1597(3) 0.104(2) Uiso 1 1 d . . .
O100 O 0.4547(6) 0.2163(3) 0.2309(3) 0.108(3) Uiso 1 1 d . . .
N502 N 0.4937(14) 0.5538(8) 0.2250(6) 0.210(8) Uiso 1 1 d D . .
C501 C 0.4264(15) 0.5685(9) 0.2370(7) 0.191(8) Uiso 1 1 d D . .
C500 C 0.3337(16) 0.5890(12) 0.2416(9) 0.235(12) Uiso 1 1 d D . .
N200 N -0.0374(17) 0.3817(12) 0.0838(9) 0.310(14) Uiso 1 1 d D . .
C202 C -0.1862(15) 0.4231(9) 0.0784(7) 0.186(8) Uiso 1 1 d D . .
C201 C -0.0990(16) 0.4072(10) 0.0726(7) 0.190(9) Uiso 1 1 d D . .

loop_
_atom_site_aniso_label
_atom_site_aniso_U_11
_atom_site_aniso_U_22
_atom_site_aniso_U_33
_atom_site_aniso_U_23
_atom_site_aniso_U_13
_atom_site_aniso_U_12
Cu1 0.0612(7) 0.0535(6) 0.0504(6) -0.0015(4) -0.0129(5) 0.0071(5)
Cu2 0.0649(7) 0.0730(7) 0.0551(6) 0.0046(5) -0.0121(5) -0.0118(6)
Fe1 0.0461(7) 0.0438(6) 0.0484(6) -0.0032(5) -0.0103(5) 0.0032(5)
Fe2 0.0402(6) 0.0432(5) 0.0472(6) -0.0007(5) -0.0058(4) 0.0035(4)
Fe3 0.0442(7) 0.0413(6) 0.0575(7) -0.0071(5) -0.0116(5) 0.0037(5)
Fe4 0.0411(6) 0.0388(5) 0.0482(6) -0.0005(4) -0.0084(5) 0.0000(4)
Fe5 0.0451(6) 0.0417(5) 0.0434(6) -0.0003(4) -0.0052(4) 0.0023(4)
Fe6 0.0419(6) 0.0421(5) 0.0431(6) -0.0014(4) -0.0047(4) -0.0011(4)
Fe7 0.0426(7) 0.0425(6) 0.0591(7) 0.0043(5) -0.0126(5) -0.0028(5)
Fe8 0.0432(7) 0.0506(6) 0.0502(6) 0.0016(5) -0.0107(5) -0.0020(5)
O1 0.041(3) 0.043(3) 0.050(3) 0.006(2) -0.004(2) -0.008(2)
O2 0.041(3) 0.041(2) 0.045(3) -0.004(2) -0.002(2) -0.005(2)
O3 0.046(3) 0.039(2) 0.044(3) -0.004(2) -0.002(2) 0.002(2)
O4 0.044(3) 0.043(3) 0.047(3) -0.003(2) -0.003(2) 0.005(2)
N1 0.080(6) 0.099(7) 0.077(6) 0.002(5) -0.030(5) 0.000(5)
O14 0.043(3) 0.069(4) 0.065(4) -0.002(3) -0.017(3) 0.001(3)
O15 0.083(8) 0.248(15) 0.158(11) -0.041(10) -0.022(7) 0.006(9)
C2 0.058(6) 0.069(6) 0.084(7) 0.003(5) -0.021(5) -0.006(5)
C1 0.078(8) 0.078(7) 0.098(8) 0.011(6) -0.032(6) 0.030(6)
C3 0.198(18) 0.094(10) 0.108(11) 0.048(9) -0.015(11) -0.026(11)
C4 0.088(11) 0.137(14) 0.201(19) -0.005(13) -0.058(11) 0.033(10)
N2 0.083(6) 0.058(4) 0.064(5) -0.002(4) -0.019(4) -0.002(4)
O11 0.060(4) 0.048(3) 0.053(3) -0.002(2) -0.013(3) 0.000(2)
O12 0.129(8) 0.102(6) 0.154(8) -0.058(6) 0.067(7) -0.042(6)
O13 0.094(7) 0.164(10) 0.167(10) -0.045(8) 0.020(7) -0.025(7)
C14 0.081(9) 0.103(9) 0.118(10) 0.005(8) -0.014(7) -0.001(7)
C13 0.087(8) 0.079(7) 0.104(9) -0.005(6) -0.012(7) -0.004(6)
C12 0.104(9) 0.067(6) 0.094(8) 0.006(6) -0.058(7) -0.013(6)
C11 0.051(5) 0.065(5) 0.056(5) -0.004(4) -0.002(4) -0.003(4)
N3 0.049(4) 0.044(3) 0.073(4) -0.016(3) -0.007(3) 0.003(3)
O21 0.047(3) 0.040(3) 0.058(3) -0.010(2) -0.005(2) 0.003(2)
O22 0.102(7) 0.114(7) 0.111(7) -0.024(5) 0.016(5) 0.005(5)
O23 0.045(3) 0.047(3) 0.058(3) -0.002(2) -0.007(2) 0.007(2)
C22 0.055(5) 0.052(4) 0.056(5) -0.005(4) 0.005(4) -0.003(4)
C23 0.051(6) 0.083(6) 0.084(7) -0.020(5) 0.001(5) 0.000(5)
C24 0.044(5) 0.062(5) 0.066(5) -0.001(4) -0.009(4) 0.001(4)
C21 0.035(4) 0.054(4) 0.065(5) -0.010(4) -0.007(4) 0.004(3)
N4 0.060(5) 0.066(4) 0.057(4) -0.001(3) -0.004(3) -0.003(4)
O31 0.046(3) 0.054(3) 0.049(3) 0.001(2) -0.011(2) -0.006(2)
C34 0.085(8) 0.083(7) 0.073(7) -0.020(5) -0.001(6) 0.015(6)
O33 0.070(4) 0.076(4) 0.066(4) 0.003(3) -0.011(3) -0.018(3)
C33 0.057(5) 0.049(4) 0.058(5) -0.006(4) -0.011(4) -0.010(4)
C31 0.053(5) 0.053(4) 0.056(5) -0.004(4) 0.000(4) -0.002(4)
O32 0.22(2) 0.094(11) 0.078(11) -0.007(9) 0.038(13) 0.053(13)
O32A 0.076(10) 0.119(12) 0.064(8) -0.033(8) -0.009(7) 0.022(9)
C32 0.076(7) 0.061(5) 0.074(6) -0.004(5) -0.010(5) -0.009(5)
N5 0.062(5) 0.053(4) 0.091(6) 0.008(4) -0.017(4) -0.013(3)
O42 0.057(3) 0.039(3) 0.061(3) -0.002(2) -0.010(3) -0.003(2)
O41 0.039(3) 0.055(3) 0.056(3) 0.007(2) -0.007(2) -0.001(2)
O43 0.110(7) 0.118(8) 0.132(8) 0.056(6) -0.026(6) -0.044(6)
C42 0.079(7) 0.058(5) 0.082(7) 0.007(5) -0.016(5) -0.020(5)
C43 0.043(5) 0.070(6) 0.083(6) 0.023(5) 0.000(4) -0.008(4)
C44 0.101(9) 0.090(8) 0.107(9) 0.048(7) -0.045(7) -0.051(7)
C41 0.050(5) 0.062(5) 0.093(7) 0.022(5) -0.020(5) -0.014(4)
O52 0.059(4) 0.105(6) 0.085(5) -0.021(4) -0.019(3) 0.009(4)
O51 0.043(3) 0.049(3) 0.047(3) 0.002(2) -0.006(2) 0.008(2)
N6 0.073(5) 0.047(4) 0.056(4) -0.002(3) 0.005(4) 0.007(3)
O53 0.125(14) 0.049(7) 0.120(13) 0.008(8) -0.027(11) -0.010(8)
O53A 0.30(4) 0.068(11) 0.116(16) -0.011(10) -0.06(2) 0.034(18)
C54 0.111(10) 0.061(6) 0.076(7) -0.006(5) -0.022(7) 0.003(6)
C53 0.049(5) 0.058(5) 0.057(5) -0.002(4) -0.008(4) 0.019(4)
C51 0.077(6) 0.061(5) 0.050(5) 0.001(4) -0.010(4) 0.018(5)
C52 0.086(8) 0.109(8) 0.062(6) -0.003(6) -0.013(5) 0.056(7)
O61 0.053(4) 0.046(3) 0.065(3) -0.001(3) -0.015(3) 0.002(2)
O62 0.055(4) 0.052(3) 0.074(4) 0.001(3) -0.015(3) 0.006(3)
C61 0.060(5) 0.050(4) 0.050(4) 0.016(4) -0.011(4) -0.004(4)
C62 0.051(5) 0.048(4) 0.063(5) 0.008(4) -0.005(4) 0.005(4)
C67 0.069(6) 0.063(5) 0.073(6) -0.009(5) 0.004(5) 0.011(5)
C66 0.086(8) 0.063(6) 0.101(8) -0.005(5) 0.020(7) 0.013(5)
C63 0.060(6) 0.072(6) 0.086(7) 0.012(5) 0.001(5) 0.006(5)
C65 0.067(8) 0.095(9) 0.125(10) 0.014(7) 0.007(7) 0.023(6)
C64 0.044(6) 0.088(8) 0.143(11) 0.009(7) 0.002(6) 0.014(5)
O71 0.053(4) 0.046(3) 0.074(4) -0.009(3) -0.015(3) 0.009(3)
O72 0.059(4) 0.041(3) 0.073(4) -0.012(3) -0.017(3) 0.004(2)
C71 0.071(6) 0.037(4) 0.054(5) -0.003(3) -0.009(4) -0.003(4)
C72 0.050(5) 0.045(4) 0.050(4) -0.005(3) -0.001(3) -0.004(3)
C73 0.077(7) 0.054(5) 0.084(7) -0.012(5) -0.017(5) 0.011(5)
C74 0.096(8) 0.045(5) 0.082(7) -0.001(4) -0.012(6) 0.009(5)
C75 0.078(7) 0.054(5) 0.070(6) -0.009(4) 0.012(5) 0.005(5)
C77 0.058(5) 0.049(4) 0.061(5) -0.013(4) -0.008(4) 0.000(4)
C76 0.098(8) 0.059(5) 0.070(6) -0.019(5) -0.002(5) -0.004(5)
O81 0.082(5) 0.058(3) 0.058(4) 0.005(3) -0.002(3) 0.009(3)
O82 0.089(5) 0.069(4) 0.091(5) -0.001(4) 0.004(4) 0.027(4)
C81 0.050(5) 0.067(6) 0.064(5) -0.002(4) -0.005(4) 0.004(4)
C82 0.063(6) 0.064(5) 0.058(5) -0.018(4) -0.001(4) -0.002(4)
C83 0.087(8) 0.095(7) 0.053(5) -0.006(5) 0.010(5) 0.004(6)
C84 0.110(10) 0.095(8) 0.077(7) 0.021(6) 0.005(7) -0.013(7)
C86 0.122(11) 0.097(9) 0.074(8) -0.010(7) 0.010(7) -0.016(8)
C87 0.078(8) 0.091(8) 0.091(8) -0.025(6) 0.011(6) -0.005(6)
C85 0.102(10) 0.120(10) 0.059(6) 0.006(7) 0.017(6) -0.021(8)
O91 0.055(4) 0.062(3) 0.059(3) -0.007(3) -0.003(3) 0.006(3)
O92 0.056(4) 0.050(3) 0.057(3) -0.002(3) -0.005(3) 0.007(3)
C91 0.063(6) 0.045(4) 0.060(5) -0.009(4) 0.000(4) 0.006(4)
C92 0.073(7) 0.058(5) 0.066(6) -0.011(4) 0.005(5) -0.008(4)
C93 0.095(9) 0.093(8) 0.092(8) -0.013(6) 0.029(7) -0.011(6)
C97 0.088(8) 0.082(7) 0.059(6) 0.004(5) 0.017(5) 0.000(6)
C96 0.118(11) 0.084(8) 0.088(8) 0.002(6) 0.020(8) -0.015(7)
C95 0.142(14) 0.130(12) 0.088(9) 0.008(8) 0.049(10) -0.021(10)
C94 0.100(11) 0.141(12) 0.111(11) 0.015(9) 0.056(9) 0.011(9)
O101 0.057(3) 0.047(3) 0.042(3) 0.004(2) -0.004(2) -0.001(2)
O102 0.052(3) 0.044(3) 0.049(3) 0.003(2) -0.001(2) -0.005(2)
C101 0.056(5) 0.040(4) 0.049(4) -0.002(3) 0.009(4) 0.007(3)
C102 0.071(6) 0.050(4) 0.051(5) 0.004(4) 0.001(4) 0.002(4)
C103 0.098(8) 0.063(5) 0.052(5) -0.004(4) -0.002(5) -0.017(5)
C107 0.091(8) 0.082(7) 0.053(5) 0.018(5) -0.003(5) -0.017(6)
C104 0.166(13) 0.077(7) 0.051(6) -0.008(5) 0.022(7) -0.026(8)
C105 0.144(12) 0.094(8) 0.061(7) 0.013(6) 0.026(7) -0.010(8)
C106 0.129(10) 0.081(7) 0.068(7) 0.013(6) 0.027(7) -0.026(7)
O111 0.044(3) 0.056(3) 0.062(3) -0.003(3) -0.003(3) 0.011(2)
O112 0.047(3) 0.052(3) 0.061(3) -0.006(3) -0.007(3) 0.013(2)
C111 0.059(6) 0.052(4) 0.049(4) 0.003(4) 0.005(4) 0.018(4)
C112 0.061(6) 0.063(5) 0.063(5) 0.002(4) 0.012(4) 0.016(4)
C113 0.125(10) 0.081(7) 0.070(7) 0.001(5) 0.007(6) 0.048(7)
C117 0.069(8) 0.102(8) 0.108(9) 0.016(7) 0.032(7) 0.035(6)
C114 0.155(14) 0.089(8) 0.086(8) -0.016(6) 0.026(9) 0.052(9)
C116 0.101(10) 0.100(9) 0.134(11) 0.011(8) 0.064(9) 0.038(8)
C115 0.123(13) 0.121(11) 0.105(10) 0.016(8) 0.055(9) 0.063(10)
O121 0.063(4) 0.040(3) 0.060(3) -0.002(2) -0.004(3) -0.004(3)
O122 0.060(4) 0.041(3) 0.055(3) -0.003(2) -0.011(3) -0.002(2)
C121 0.052(5) 0.047(4) 0.044(4) 0.001(3) -0.002(3) 0.001(4)
C122 0.069(6) 0.049(4) 0.053(5) 0.003(4) -0.004(4) 0.001(4)
C123 0.078(7) 0.055(5) 0.105(8) -0.014(5) -0.017(6) 0.007(5)
C127 0.070(7) 0.060(5) 0.082(7) -0.009(5) -0.001(5) -0.019(5)
C124 0.116(11) 0.046(5) 0.145(12) -0.001(6) -0.007(9) 0.005(6)
C125 0.103(9) 0.057(6) 0.111(9) -0.008(6) 0.006(7) -0.007(6)
C126 0.087(8) 0.055(6) 0.138(11) -0.006(6) -0.016(7) -0.017(6)
O131 0.047(3) 0.056(3) 0.048(3) -0.003(2) -0.001(2) 0.000(2)
O132 0.054(4) 0.067(4) 0.045(3) -0.006(3) -0.002(2) 0.001(3)
C131 0.049(5) 0.045(4) 0.052(4) -0.008(3) 0.001(4) 0.003(3)
C132 0.053(5) 0.056(4) 0.044(4) 0.003(4) 0.004(4) 0.011(4)
C133 0.071(6) 0.071(6) 0.061(5) 0.002(4) 0.011(5) 0.008(5)
C137 0.063(6) 0.086(7) 0.065(6) 0.007(5) 0.009(5) 0.006(5)
C134 0.123(10) 0.077(6) 0.052(5) 0.008(5) 0.025(6) 0.027(6)
C136 0.063(7) 0.100(8) 0.084(7) 0.014(6) 0.023(6) 0.002(6)
C135 0.083(8) 0.097(8) 0.071(7) 0.011(6) 0.035(6) 0.005(6)
O141 0.059(4) 0.061(3) 0.070(4) 0.014(3) -0.005(3) -0.011(3)
O142 0.052(3) 0.065(3) 0.049(3) 0.007(3) -0.007(2) -0.010(3)
C141 0.071(6) 0.047(4) 0.056(5) 0.014(4) -0.003(4) 0.014(4)
C142 0.063(6) 0.056(5) 0.076(6) 0.018(4) 0.020(5) 0.010(4)
C143 0.091(8) 0.078(6) 0.063(6) 0.017(5) 0.015(5) 0.019(6)
C147 0.086(8) 0.063(6) 0.122(9) 0.022(6) 0.045(7) 0.008(5)
C144 0.140(13) 0.117(10) 0.081(8) 0.024(7) 0.042(8) 0.050(10)
C146 0.124(12) 0.067(7) 0.164(14) 0.025(8) 0.085(12) 0.003(7)
C145 0.146(14) 0.081(9) 0.160(15) 0.036(9) 0.101(13) 0.024(9)
O151 0.052(3) 0.049(3) 0.052(3) -0.001(2) 0.001(2) -0.007(2)
O152 0.043(3) 0.062(3) 0.060(3) 0.003(3) -0.004(3) -0.007(3)
C151 0.048(5) 0.046(4) 0.065(5) -0.015(4) 0.005(4) -0.013(4)
C152 0.054(6) 0.053(5) 0.079(6) -0.017(4) 0.011(5) -0.018(4)
C153 0.086(8) 0.091(7) 0.079(7) -0.012(6) 0.031(6) -0.023(6)
C157 0.090(9) 0.094(8) 0.123(10) -0.017(7) 0.047(8) 0.007(7)
C154 0.155(14) 0.099(9) 0.121(11) -0.017(8) 0.085(11) -0.033(9)
C155 0.127(14) 0.118(12) 0.182(18) -0.032(12) 0.101(14) -0.004(10)
C156 0.146(15) 0.141(14) 0.140(14) -0.012(12) 0.071(13) 0.043(11)
O162 0.105(6) 0.090(5) 0.061(4) 0.002(4) -0.001(4) -0.002(4)
O171 0.049(3) 0.062(3) 0.056(3) -0.001(3) 0.000(3) -0.009(3)
O172 0.069(4) 0.061(3) 0.051(3) 0.002(3) -0.007(3) -0.018(3)
C171 0.071(6) 0.076(6) 0.062(6) -0.007(5) 0.011(5) -0.036(5)

loop_
_atom_type_symbol
_atom_type_description
_atom_type_scat_dispersion_real
_atom_type_scat_dispersion_imag
_atom_type_scat_source
C C 0.0033 0.0016 'International Tables Vol C Tables 4.2.6.8 and 6.1.1.4'
H H 0.0000 0.0000 'International Tables Vol C Tables 4.2.6.8 and 6.1.1.4'
N N 0.0061 0.0033 'International Tables Vol C Tables 4.2.6.8 and 6.1.1.4'
O O 0.0106 0.0060 'International Tables Vol C Tables 4.2.6.8 and 6.1.1.4'
Fe Fe 0.3463 0.8444 'International Tables Vol C Tables 4.2.6.8 and 6.1.1.4'
Cu Cu 0.3201 1.2651 'International Tables Vol C Tables 4.2.6.8 and 6.1.1.4'

loop_
_geom_angle_atom_site_label_1
_geom_angle_atom_site_label_2
_geom_angle_atom_site_label_3
_geom_angle
_geom_angle_site_symmetry_1
_geom_angle_site_symmetry_3
_geom_angle_publ_flag
O11 Cu1 N2 86.4(3) . . ?
O11 Cu1 O81 160.6(3) . . ?
N2 Cu1 O81 91.8(3) . . ?
O11 Cu1 N6 93.9(3) . . ?
N2 Cu1 N6 174.4(3) . . ?
O81 Cu1 N6 89.7(3) . . ?
O11 Cu1 O52 103.9(3) . . ?
N2 Cu1 O52 96.5(3) . . ?
O81 Cu1 O52 95.5(3) . . ?
N6 Cu1 O52 77.9(3) . . ?
O162 Cu2 O14 157.9(3) . . ?
O162 Cu2 N4 89.6(3) . . ?
O14 Cu2 N4 94.8(3) . . ?
O162 Cu2 N1 92.3(4) . . ?
O14 Cu2 N1 85.3(3) . . ?
N4 Cu2 N1 174.6(4) . . ?
O162 Cu2 O33 102.0(3) . . ?
O14 Cu2 O33 100.1(2) . . ?
N4 Cu2 O33 77.4(3) . . ?
N1 Cu2 O33 97.3(3) . . ?
O4 Fe1 O51 80.3(2) . . ?
O4 Fe1 O11 173.2(2) . . ?
O51 Fe1 O11 93.2(2) . . ?
O4 Fe1 O172 90.3(2) . . ?
O51 Fe1 O172 89.3(2) . . ?
O11 Fe1 O172 91.6(2) . . ?
O4 Fe1 O92 89.7(2) . . ?
O51 Fe1 O92 96.8(2) . . ?
O11 Fe1 O92 89.1(2) . . ?
O172 Fe1 O92 173.8(2) . . ?
O4 Fe1 O71 97.0(2) . . ?
O51 Fe1 O71 175.4(2) . . ?
O11 Fe1 O71 89.6(2) . . ?
O172 Fe1 O71 86.9(3) . . ?
O92 Fe1 O71 87.0(2) . . ?
O3 Fe2 O4 99.9(2) . . ?
O3 Fe2 O101 93.5(2) . . ?
O4 Fe2 O101 94.9(2) . . ?
O3 Fe2 O111 95.7(2) . . ?
O4 Fe2 O111 163.9(2) . . ?
O101 Fe2 O111 88.2(2) . . ?
O3 Fe2 O171 96.8(2) . . ?
O4 Fe2 O171 88.0(2) . . ?
O101 Fe2 O171 168.6(2) . . ?
O111 Fe2 O171 86.1(2) . . ?
O3 Fe2 O51 175.4(2) . . ?
O4 Fe2 O51 76.5(2) . . ?
O101 Fe2 O51 84.0(2) . . ?
O111 Fe2 O51 88.2(2) . . ?
O171 Fe2 O51 86.0(2) . . ?
O4 Fe3 O42 90.4(2) . . ?
O4 Fe3 O21 93.5(2) . . ?
O42 Fe3 O21 83.1(2) . . ?
O4 Fe3 O72 102.2(2) . . ?
O42 Fe3 O72 90.3(2) . . ?
O21 Fe3 O72 163.0(2) . . ?
O4 Fe3 O91 91.2(2) . . ?
O42 Fe3 O91 178.3(2) . . ?
O21 Fe3 O91 96.3(2) . . ?
O72 Fe3 O91 89.8(2) . . ?
O4 Fe3 N3 171.0(2) . . ?
O42 Fe3 N3 92.0(3) . . ?
O21 Fe3 N3 78.2(2) . . ?
O72 Fe3 N3 86.4(2) . . ?
O91 Fe3 N3 86.3(3) . . ?
O3 Fe4 O2 84.9(2) . . ?
O3 Fe4 O41 98.8(2) . . ?
O2 Fe4 O41 91.6(2) . . ?
O3 Fe4 O21 90.8(2) . . ?
O2 Fe4 O21 98.1(2) . . ?
O41 Fe4 O21 166.9(2) . . ?
O3 Fe4 O42 96.1(2) . . ?
O2 Fe4 O42 179.0(2) . . ?
O41 Fe4 O42 88.1(2) . . ?
O21 Fe4 O42 82.0(2) . . ?
O3 Fe4 O23 178.8(2) . . ?
O2 Fe4 O23 96.3(2) . . ?
O41 Fe4 O23 80.8(2) . . ?
O21 Fe4 O23 89.3(2) . . ?
O42 Fe4 O23 82.7(2) . . ?
O3 Fe4 Fe5 42.56(14) . . ?
O2 Fe4 Fe5 42.37(14) . . ?
O41 Fe4 Fe5 97.49(16) . . ?
O21 Fe4 Fe5 95.61(14) . . ?
O42 Fe4 Fe5 138.64(16) . . ?
O23 Fe4 Fe5 138.65(15) . . ?
O2 Fe5 O3 87.1(2) . . ?
O2 Fe5 O102 92.8(2) . . ?
O3 Fe5 O102 94.4(2) . . ?
O2 Fe5 O112 179.0(2) . . ?
O3 Fe5 O112 93.2(2) . . ?
O102 Fe5 O112 88.1(2) . . ?
O2 Fe5 O122 93.9(2) . . ?
O3 Fe5 O122 178.8(2) . . ?
O102 Fe5 O122 86.3(2) . . ?
O112 Fe5 O122 85.8(2) . . ?
O2 Fe5 O131 95.3(2) . . ?
O3 Fe5 O131 91.8(2) . . ?
O102 Fe5 O131 170.1(2) . . ?
O112 Fe5 O131 83.8(2) . . ?
O122 Fe5 O131 87.4(2) . . ?
O2 Fe5 Fe4 43.67(14) . . ?
O3 Fe5 Fe4 43.48(15) . . ?
O102 Fe5 Fe4 94.46(15) . . ?
O112 Fe5 Fe4 136.70(16) . . ?
O122 Fe5 Fe4 137.53(16) . . ?
O131 Fe5 Fe4 95.34(15) . . ?
O2 Fe6 O1 100.1(2) . . ?
O2 Fe6 O121 96.1(2) . . ?
O1 Fe6 O121 163.4(2) . . ?
O2 Fe6 O132 93.2(2) . . ?
O1 Fe6 O132 94.8(2) . . ?
O121 Fe6 O132 87.8(2) . . ?
O2 Fe6 O151 96.4(2) . . ?
O1 Fe6 O151 87.6(2) . . ?
O121 Fe6 O151 87.0(2) . . ?
O132 Fe6 O151 169.5(2) . . ?
O2 Fe6 O31 175.4(2) . . ?
O1 Fe6 O31 77.0(2) . . ?
O121 Fe6 O31 87.1(2) . . ?
O132 Fe6 O31 83.5(2) . . ?
O151 Fe6 O31 87.2(2) . . ?
O1 Fe7 O23 91.2(2) . . ?
O1 Fe7 O41 93.9(2) . . ?
O23 Fe7 O41 82.9(2) . . ?
O1 Fe7 O61 101.8(2) . . ?
O23 Fe7 O61 92.5(2) . . ?
O41 Fe7 O61 163.7(2) . . ?
O1 Fe7 O141 90.6(2) . . ?
O23 Fe7 O141 176.2(2) . . ?
O41 Fe7 O141 93.7(2) . . ?
O61 Fe7 O141 90.4(2) . . ?
O1 Fe7 N5 169.7(3) . . ?
O23 Fe7 N5 93.6(3) . . ?
O41 Fe7 N5 77.8(3) . . ?
O61 Fe7 N5 87.0(3) . . ?
O141 Fe7 N5 84.1(3) . . ?
O1 Fe8 O31 80.4(2) . . ?
O1 Fe8 O14 172.3(2) . . ?
O31 Fe8 O14 93.2(2) . . ?
O1 Fe8 O152 91.6(2) . . ?
O31 Fe8 O152 88.4(2) . . ?
O14 Fe8 O152 92.5(2) . . ?
O1 Fe8 O142 90.3(2) . . ?
O31 Fe8 O142 97.4(2) . . ?
O14 Fe8 O142 86.3(2) . . ?
O152 Fe8 O142 174.1(2) . . ?
O1 Fe8 O62 96.5(2) . . ?
O31 Fe8 O62 172.5(2) . . ?
O14 Fe8 O62 90.3(2) . . ?
O152 Fe8 O62 84.8(2) . . ?
O142 Fe8 O62 89.4(2) . . ?
Fe7 O1 Fe8 121.9(3) . . ?
Fe7 O1 Fe6 133.1(3) . . ?
Fe8 O1 Fe6 104.7(2) . . ?
Fe6 O2 Fe5 123.0(2) . . ?
Fe6 O2 Fe4 128.1(3) . . ?
Fe5 O2 Fe4 94.0(2) . . ?
Fe2 O3 Fe5 123.0(2) . . ?
Fe2 O3 Fe4 128.3(2) . . ?
Fe5 O3 Fe4 94.0(2) . . ?
Fe3 O4 Fe1 121.7(3) . . ?
Fe3 O4 Fe2 133.0(3) . . ?
Fe1 O4 Fe2 105.1(2) . . ?
C1 N1 Cu2 107.3(6) . . ?
C2 O14 Cu2 110.1(5) . . ?
C2 O14 Fe8 120.4(5) . . ?
Cu2 O14 Fe8 128.9(3) . . ?
C4 O15 H15 109.5 . . ?
O14 C2 C1 107.8(9) . . ?
O14 C2 H2A 110.2 . . ?
C1 C2 H2A 110.2 . . ?
O14 C2 H2B 110.2 . . ?
C1 C2 H2B 110.2 . . ?
H2A C2 H2B 108.5 . . ?
N1 C1 C3 107.4(12) . . ?
N1 C1 C2 105.8(8) . . ?
C3 C1 C2 110.0(10) . . ?
N1 C1 C4 114.4(11) . . ?
C3 C1 C4 109.3(12) . . ?
C2 C1 C4 109.9(12) . . ?
O16A C3 O16 111(2) . . ?
O16A C3 C1 111(2) . . ?
O16 C3 C1 106.9(14) . . ?
O15 C4 C1 108.2(13) . . ?
O15 C4 H4A 110.1 . . ?
C1 C4 H4A 110.1 . . ?
O15 C4 H4B 110.1 . . ?
C1 C4 H4B 110.1 . . ?
H4A C4 H4B 108.4 . . ?
C11 N2 Cu1 109.2(5) . . ?
C12 O11 Cu1 111.2(5) . . ?
C12 O11 Fe1 116.4(5) . . ?
Cu1 O11 Fe1 129.0(3) . . ?
C13 O12 H12 109.5 . . ?
C14 O13 H13 109.5 . . ?
O13 C14 C11 114.7(11) . . ?
O13 C14 H14A 108.6 . . ?
C11 C14 H14A 108.6 . . ?
O13 C14 H14B 108.6 . . ?
C11 C14 H14B 108.6 . . ?
H14A C14 H14B 107.6 . . ?
O12 C13 C11 108.9(9) . . ?
O12 C13 H13A 109.9 . . ?
C11 C13 H13A 109.9 . . ?
O12 C13 H13B 109.9 . . ?
C11 C13 H13B 109.9 . . ?
H13A C13 H13B 108.3 . . ?
O11 C12 C11 115.1(8) . . ?
O11 C12 H12A 108.5 . . ?
C11 C12 H12A 108.5 . . ?
O11 C12 H12B 108.5 . . ?
C11 C12 H12B 108.5 . . ?
H12A C12 H12B 107.5 . . ?
C13 C11 C12 114.0(9) . . ?
C13 C11 C14 112.0(9) . . ?
C12 C11 C14 106.6(9) . . ?
C13 C11 N2 110.2(8) . . ?
C12 C11 N2 107.7(8) . . ?
C14 C11 N2 106.0(8) . . ?
C21 N3 Fe3 111.5(4) . . ?
C22 O21 Fe3 115.1(4) . . ?
C22 O21 Fe4 119.2(5) . . ?
Fe3 O21 Fe4 96.8(2) . . ?
C23 O22 H22 109.5 . . ?
C24 O23 Fe7 130.2(5) . . ?
C24 O23 Fe4 130.4(5) . . ?
Fe7 O23 Fe4 97.1(2) . . ?
O21 C22 C21 109.4(6) . . ?
O21 C22 H22A 109.8 . . ?
C21 C22 H22A 109.8 . . ?
O21 C22 H22B 109.8 . . ?
C21 C22 H22B 109.8 . . ?
H22A C22 H22B 108.2 . . ?
O22 C23 C21 111.8(8) . . ?
O22 C23 H23A 109.3 . . ?
C21 C23 H23A 109.3 . . ?
O22 C23 H23B 109.3 . . ?
C21 C23 H23B 109.3 . . ?
H23A C23 H23B 107.9 . . ?
O23 C24 C21 113.9(7) . . ?
O23 C24 H24A 108.8 . . ?
C21 C24 H24A 108.8 . . ?
O23 C24 H24B 108.8 . . ?
C21 C24 H24B 108.8 . . ?
H24A C24 H24B 107.7 . . ?
N3 C21 C23 109.1(7) . . ?
N3 C21 C22 106.9(6) . . ?
C23 C21 C22 109.7(8) . . ?
N3 C21 C24 110.9(7) . . ?
C23 C21 C24 109.7(7) . . ?
C22 C21 C24 110.6(7) . . ?
C31 N4 Cu2 114.5(5) . . ?
C33 O31 Fe8 121.7(5) . . ?
C33 O31 Fe6 131.0(5) . . ?
Fe8 O31 Fe6 94.4(2) . . ?
O32 C34 O32A 76.7(12) . . ?
O32 C34 C31 109.7(11) . . ?
O32A C34 C31 112.5(10) . . ?
C32 O33 Cu2 111.5(5) . . ?
O31 C33 C31 110.9(7) . . ?
O31 C33 H33A 109.5 . . ?
C31 C33 H33A 109.5 . . ?
O31 C33 H33B 109.5 . . ?
C31 C33 H33B 109.5 . . ?
H33A C33 H33B 108.1 . . ?
C33 C31 N4 110.0(7) . . ?
C33 C31 C34 109.1(7) . . ?
N4 C31 C34 112.5(8) . . ?
C33 C31 C32 111.7(7) . . ?
N4 C31 C32 107.7(7) . . ?
C34 C31 C32 105.8(7) . . ?
C34 O32 O32A 54.1(9) . . ?
C34 O32A O32 49.2(9) . . ?
O33 C32 C31 107.3(7) . . ?
O33 C32 H32A 110.3 . . ?
C31 C32 H32A 110.3 . . ?
O33 C32 H32B 110.3 . . ?
C31 C32 H32B 110.3 . . ?
H32A C32 H32B 108.5 . . ?
C41 N5 Fe7 111.6(5) . . ?
C42 O42 Fe3 129.9(5) . . ?
C42 O42 Fe4 132.4(5) . . ?
Fe3 O42 Fe4 97.0(2) . . ?
C43 O41 Fe7 113.8(5) . . ?
C43 O41 Fe4 118.9(5) . . ?
Fe7 O41 Fe4 97.8(2) . . ?
C44 O43 H43 109.5 . . ?
O42 C42 C41 114.1(7) . . ?
O42 C42 H42A 108.7 . . ?
C41 C42 H42A 108.7 . . ?
O42 C42 H42B 108.7 . . ?
C41 C42 H42B 108.7 . . ?
H42A C42 H42B 107.6 . . ?
O41 C43 C41 111.4(8) . . ?
O41 C43 H43A 109.3 . . ?
C41 C43 H43A 109.3 . . ?
O41 C43 H43B 109.3 . . ?
C41 C43 H43B 109.3 . . ?
H43A C43 H43B 108 . . ?
O43 C44 C41 110.4(8) . . ?
O43 C44 H44A 109.6 . . ?
C41 C44 H44A 109.6 . . ?
O43 C44 H44B 109.6 . . ?
C41 C44 H44B 109.6 . . ?
H44A C44 H44B 108.1 . . ?
C43 C41 C42 112.7(8) . . ?
C43 C41 N5 104.2(7) . . ?
C42 C41 N5 114.3(9) . . ?
C43 C41 C44 109.7(10) . . ?
C42 C41 C44 106.9(8) . . ?
N5 C41 C44 108.9(8) . . ?
C52 O52 Cu1 108.3(6) . . ?
C53 O51 Fe1 124.1(5) . . ?
C53 O51 Fe2 130.3(5) . . ?
Fe1 O51 Fe2 94.6(2) . . ?
C51 N6 Cu1 113.7(6) . . ?
C54 O53 O53A 47.9(12) . . ?
C54 O53A O53 48.0(12) . . ?
O53A C54 O53 84.1(15) . . ?
O53A C54 C51 116.5(14) . . ?
O53 C54 C51 111.3(11) . . ?
O51 C53 C51 110.7(7) . . ?
O51 C53 H53A 109.5 . . ?
C51 C53 H53A 109.5 . . ?
O51 C53 H53B 109.5 . . ?
C51 C53 H53B 109.5 . . ?
H53A C53 H53B 108.1 . . ?
C54 C51 N6 112.3(9) . . ?
C54 C51 C53 108.2(8) . . ?
N6 C51 C53 108.5(7) . . ?
C54 C51 C52 108.1(9) . . ?
N6 C51 C52 110.5(7) . . ?
C53 C51 C52 109.1(9) . . ?
O52 C52 C51 110.3(7) . . ?
O52 C52 H52A 109.6 . . ?
C51 C52 H52A 109.6 . . ?
O52 C52 H52B 109.6 . . ?
C51 C52 H52B 109.6 . . ?
H52A C52 H52B 108.1 . . ?
C61 O61 Fe7 128.5(5) . . ?
C61 O62 Fe8 135.0(5) . . ?
O61 C61 O62 124.7(8) . . ?
O61 C61 C62 117.7(7) . . ?
O62 C61 C62 117.6(7) . . ?
C67 C62 C63 119.1(8) . . ?
C67 C62 C61 120.0(8) . . ?
C63 C62 C61 121.0(8) . . ?
C66 C67 C62 118.5(10) . . ?
C66 C67 H67A 120.7 . . ?
C62 C67 H67A 120.7 . . ?
C65 C66 C67 122.5(11) . . ?
C65 C66 H66A 118.8 . . ?
C67 C66 H66A 118.8 . . ?
C64 C63 C62 120.0(10) . . ?
C64 C63 H63A 120 . . ?
C62 C63 H63A 120 . . ?
C66 C65 C64 117.1(11) . . ?
C66 C65 H65A 121.5 . . ?
C64 C65 H65A 121.5 . . ?
C63 C64 C65 122.6(11) . . ?
C63 C64 H64A 118.7 . . ?
C65 C64 H64A 118.7 . . ?
C71 O71 Fe1 134.9(5) . . ?
C71 O72 Fe3 124.7(5) . . ?
O71 C71 O72 126.4(7) . . ?
O71 C71 C72 117.6(7) . . ?
O72 C71 C72 116.1(7) . . ?
C77 C72 C73 118.3(7) . . ?
C77 C72 C71 120.8(7) . . ?
C73 C72 C71 120.8(7) . . ?
C74 C73 C72 119.9(9) . . ?
C74 C73 H73A 120.1 . . ?
C72 C73 H73A 120.1 . . ?
C75 C74 C73 121.1(9) . . ?
C75 C74 H74A 119.4 . . ?
C73 C74 H74A 119.4 . . ?
C74 C75 C76 118.4(8) . . ?
C74 C75 H75A 120.8 . . ?
C76 C75 H75A 120.8 . . ?
C76 C77 C72 121.8(9) . . ?
C76 C77 H77A 119.1 . . ?
C72 C77 H77A 119.1 . . ?
C77 C76 C75 120.5(9) . . ?
C77 C76 H76A 119.8 . . ?
C75 C76 H76A 119.8 . . ?
C81 O81 Cu1 113.3(5) . . ?
O82 C81 O81 123.5(9) . . ?
O82 C81 C82 119.6(9) . . ?
O81 C81 C82 116.7(8) . . ?
C83 C82 C87 118.7(10) . . ?
C83 C82 C81 122.2(9) . . ?
C87 C82 C81 119.1(9) . . ?
C82 C83 C84 120.7(10) . . ?
C82 C83 H83A 119.6 . . ?
C84 C83 H83A 119.7 . . ?
C85 C84 C83 118.1(12) . . ?
C85 C84 H84A 121 . . ?
C83 C84 H84A 121 . . ?
C85 C86 C87 118.6(13) . . ?
C85 C86 H86A 120.7 . . ?
C87 C86 H86A 120.7 . . ?
C82 C87 C86 120.8(12) . . ?
C82 C87 H87A 119.6 . . ?
C86 C87 H87A 119.6 . . ?
C86 C85 C84 123.2(12) . . ?
C86 C85 H85A 118.4 . . ?
C84 C85 H85A 118.4 . . ?
C91 O91 Fe3 131.9(6) . . ?
C91 O92 Fe1 127.3(5) . . ?
O92 C91 O91 126.2(8) . . ?
O92 C91 C92 116.4(8) . . ?
O91 C91 C92 117.4(8) . . ?
C97 C92 C93 119.0(10) . . ?
C97 C92 C91 121.3(9) . . ?
C93 C92 C91 119.8(9) . . ?
C94 C93 C92 118.9(13) . . ?
C94 C93 H93A 120.5 . . ?
C92 C93 H93A 120.5 . . ?
C96 C97 C92 118.7(11) . . ?
C96 C97 H97A 120.7 . . ?
C92 C97 H97A 120.7 . . ?
C95 C96 C97 122.5(13) . . ?
C95 C96 H96A 118.8 . . ?
C97 C96 H96A 118.8 . . ?
C96 C95 C94 118.1(12) . . ?
C96 C95 H95A 120.9 . . ?
C94 C95 H95A 120.9 . . ?
C93 C94 C95 122.7(14) . . ?
C93 C94 H94A 118.7 . . ?
C95 C94 H94A 118.7 . . ?
C101 O101 Fe2 135.2(5) . . ?
C101 O102 Fe5 128.8(5) . . ?
O101 C101 O102 124.5(7) . . ?
O101 C101 C102 116.3(7) . . ?
O102 C101 C102 119.1(7) . . ?
C103 C102 C107 117.1(9) . . ?
C103 C102 C101 121.3(8) . . ?
C107 C102 C101 121.5(8) . . ?
C104 C103 C102 123.7(10) . . ?
C104 C103 H10A 118.2 . . ?
C102 C103 H10A 118.2 . . ?
C106 C107 C102 120.4(10) . . ?
C106 C107 H10B 119.8 . . ?
C102 C107 H10B 119.8 . . ?
C103 C104 C105 117.2(10) . . ?
C103 C104 H10C 121.4 . . ?
C105 C104 H10C 121.4 . . ?
C106 C105 C104 121.0(10) . . ?
C106 C105 H10D 119.5 . . ?
C104 C105 H10D 119.5 . . ?
C105 C106 C107 120.5(11) . . ?
C105 C106 H10E 119.7 . . ?
C107 C106 H10E 119.7 . . ?
C111 O111 Fe2 126.8(5) . . ?
C111 O112 Fe5 135.9(5) . . ?
O112 C111 O111 126.2(7) . . ?
O112 C111 C112 119.0(8) . . ?
O111 C111 C112 114.8(8) . . ?
C117 C112 C113 120.3(9) . . ?
C117 C112 C111 122.8(9) . . ?
C113 C112 C111 116.7(9) . . ?
C114 C113 C112 118.0(13) . . ?
C114 C113 H11A 107.8 . . ?
C112 C113 H11A 107.8 . . ?
C114 C113 H11B 107.8 . . ?
C112 C113 H11B 107.8 . . ?
H11A C113 H11B 107.2 . . ?
C112 C117 C116 122.5(13) . . ?
C112 C117 H11C 118.7 . . ?
C116 C117 H11C 118.7 . . ?
C113 C114 C115 117.6(12) . . ?
C113 C114 H11D 121.2 . . ?
C115 C114 H11D 121.2 . . ?
C115 C116 C117 119.2(14) . . ?
C115 C116 H11E 120.4 . . ?
C117 C116 H11E 120.4 . . ?
C116 C115 C114 122.4(11) . . ?
C116 C115 H11F 118.8 . . ?
C114 C115 H11F 118.8 . . ?
C121 O121 Fe6 129.0(5) . . ?
C121 O122 Fe5 135.3(5) . . ?
O122 C121 O121 125.6(7) . . ?
O122 C121 C122 118.0(7) . . ?
O121 C121 C122 116.3(7) . . ?
C123 C122 C127 120.5(8) . . ?
C123 C122 C121 119.5(8) . . ?
C127 C122 C121 119.9(8) . . ?
C124 C123 C122 119.0(11) . . ?
C124 C123 H12C 120.5 . . ?
C122 C123 H12C 120.5 . . ?
C126 C127 C122 118.7(10) . . ?
C126 C127 H12D 120.6 . . ?
C122 C127 H12D 120.6 . . ?
C123 C124 C125 120.1(11) . . ?
C123 C124 H12E 120 . . ?
C125 C124 H12E 120 . . ?
C126 C125 C124 119.5(10) . . ?
C126 C125 H12F 120.2 . . ?
C124 C125 H12F 120.2 . . ?
C127 C126 C125 122.1(11) . . ?
C127 C126 H12G 119 . . ?
C125 C126 H12G 119 . . ?
C131 O131 Fe5 128.0(5) . . ?
C131 O132 Fe6 135.2(5) . . ?
O131 C131 O132 125.8(7) . . ?
O131 C131 C132 117.9(7) . . ?
O132 C131 C132 116.3(7) . . ?
C133 C132 C137 119.0(8) . . ?
C133 C132 C131 119.9(7) . . ?
C137 C132 C131 121.1(7) . . ?
C132 C133 C134 120.0(9) . . ?
C132 C133 H13C 120 . . ?
C134 C133 H13C 120 . . ?
C136 C137 C132 119.8(9) . . ?
C136 C137 H13D 120.1 . . ?
C132 C137 H13D 120.1 . . ?
C135 C134 C133 118.9(10) . . ?
C135 C134 H13E 120.5 . . ?
C133 C134 H13E 120.5 . . ?
C135 C136 C137 120.7(10) . . ?
C135 C136 H13F 119.6 . . ?
C137 C136 H13F 119.6 . . ?
C134 C135 C136 121.4(9) . . ?
C134 C135 H13G 119.3 . . ?
C136 C135 H13G 119.3 . . ?
C141 O141 Fe7 132.2(6) . . ?
C141 O142 Fe8 128.9(5) . . ?
O141 C141 O142 126.4(9) . . ?
O141 C141 C142 117.9(9) . . ?
O142 C141 C142 115.7(8) . . ?
C143 C142 C147 121.5(10) . . ?
C143 C142 C141 119.8(9) . . ?
C147 C142 C141 118.7(10) . . ?
C144 C143 C142 117.2(12) . . ?
C144 C143 H14C 121.4 . . ?
C142 C143 H14C 121.4 . . ?
C146 C147 C142 120.3(14) . . ?
C146 C147 H14D 119.9 . . ?
C142 C147 H14D 119.9 . . ?
C143 C144 C145 119.8(14) . . ?
C143 C144 H14E 120.1 . . ?
C145 C144 H14E 120.1 . . ?
C147 C146 C145 120.8(14) . . ?
C147 C146 H14F 119.6 . . ?
C145 C146 H14F 119.6 . . ?
C146 C145 C144 120.3(12) . . ?
C146 C145 H14G 119.9 . . ?
C144 C145 H14G 119.9 . . ?
C151 O151 Fe6 128.5(5) . . ?
C151 O152 Fe8 126.7(5) . . ?
O151 C151 O152 124.5(8) . . ?
O151 C151 C152 118.9(8) . . ?
O152 C151 C152 116.6(8) . . ?
C153 C152 C157 121.4(10) . . ?
C153 C152 C151 120.9(9) . . ?
C157 C152 C151 117.6(10) . . ?
C152 C153 C154 118.4(13) . . ?
C152 C153 H153 120.8 . . ?
C154 C153 H153 120.8 . . ?
C152 C157 C156 120.1(14) . . ?
C152 C157 H15C 119.9 . . ?
C156 C157 H15C 119.9 . . ?
C155 C154 C153 118.7(15) . . ?
C155 C154 H15D 120.6 . . ?
C153 C154 H15D 120.6 . . ?
C156 C155 C154 123.2(14) . . ?
C156 C155 H15E 118.4 . . ?
C154 C155 H15E 118.4 . . ?
C155 C156 C157 117.7(16) . . ?
C155 C156 H15F 121.1 . . ?
C157 C156 H15F 121.1 . . ?
C161 O162 C261 87.9(16) . . ?
C161 O162 Cu2 130.0(12) . . ?
C261 O162 Cu2 141.8(12) . . ?
O162 C161 O161 128(2) . . ?
O162 C161 C262 117.3(18) . . ?
O161 C161 C262 114.9(19) . . ?
O162 C161 C261 51.2(12) . . ?
O161 C161 C261 179(2) . . ?
C262 C161 C261 66.1(14) . . ?
O261 C261 O162 116(2) . . ?
O261 C261 C162 116(2) . . ?
O162 C261 C162 128(2) . . ?
O261 C261 C161 156(2) . . ?
O162 C261 C161 40.9(10) . . ?
C162 C261 C161 87.6(16) . . ?
O261 C261 C262 147(2) . . ?
O162 C261 C262 95.5(16) . . ?
C162 C261 C262 34.5(10) . . ?
C161 C261 C262 54.6(12) . . ?
C262 C162 C165 141(2) . . ?
C262 C162 C261 89(2) . . ?
C165 C162 C261 129.2(19) . . ?
C262 C162 C163 28.9(16) . . ?
C165 C162 C163 112.4(17) . . ?
C261 C162 C163 114.8(17) . . ?
C166 C165 C162 115(2) . . ?
C262 C163 C164 132(3) . . ?
C262 C163 C162 26.4(15) . . ?
C164 C163 C162 106(2) . . ?
C167 C164 C163 119(4) . . ?
C164 C167 C166 139(3) . . ?
C167 C166 C165 125(2) . . ?
C162 C262 C163 125(3) . . ?
C162 C262 C161 114(2) . . ?
C163 C262 C161 121(3) . . ?
C162 C262 C261 56.8(17) . . ?
C163 C262 C261 159(3) . . ?
C161 C262 C261 59.3(13) . . ?
C171 O171 Fe2 127.3(6) . . ?
C171 O172 Fe1 125.8(5) . . ?
O171 C171 O172 127.3(8) . . ?
O171 C171 C172 118.2(9) . . ?
O172 C171 C172 113.8(9) . . ?
C173 C172 C177 118.2(13) . . ?
C173 C172 C171 120.5(12) . . ?
C177 C172 C171 121.2(12) . . ?
C174 C173 C172 119.5(15) . . ?
C174 C173 H17A 120.2 . . ?
C172 C173 H17A 120.2 . . ?
C172 C177 C176 120.2(16) . . ?
C172 C177 H17B 119.9 . . ?
C176 C177 H17B 119.9 . . ?
C176 C175 C174 109(2) . . ?
C176 C175 H17C 125.6 . . ?
C174 C175 H17C 125.6 . . ?
C173 C174 C175 126(2) . . ?
C173 C174 H17D 116.9 . . ?
C175 C174 H17D 116.9 . . ?
C175 C176 C177 124.4(19) . . ?
C175 C176 H17E 117.8 . . ?
C177 C176 H17E 117.8 . . ?
N7 C182 C181 175(3) . . ?
N9 C186 C185 162(2) . . ?
N502 C501 C500 167(3) . . ?
N200 C201 C202 147(3) . . ?

loop_
_geom_bond_atom_site_label_1
_geom_bond_atom_site_label_2
_geom_bond_distance
_geom_bond_site_symmetry_2
_geom_bond_publ_flag
Cu1 O11 1.957(5) . ?
Cu1 N2 1.975(7) . ?
Cu1 O81 1.999(6) . ?
Cu1 N6 2.001(7) . ?
Cu1 O52 2.383(7) . ?
Cu2 O162 1.941(7) . ?
Cu2 O14 1.948(6) . ?
Cu2 N4 1.994(7) . ?
Cu2 N1 2.002(9) . ?
Cu2 O33 2.301(6) . ?
Fe1 O4 1.895(5) . ?
Fe1 O51 1.997(5) . ?
Fe1 O11 2.005(5) . ?
Fe1 O172 2.039(6) . ?
Fe1 O92 2.060(6) . ?
Fe1 O71 2.066(5) . ?
Fe2 O3 1.885(5) . ?
Fe2 O4 1.924(5) . ?
Fe2 O101 2.041(5) . ?
Fe2 O111 2.051(5) . ?
Fe2 O171 2.109(6) . ?
Fe2 O51 2.125(5) . ?
Fe3 O4 1.850(5) . ?
Fe3 O42 1.985(6) . ?
Fe3 O21 2.001(5) . ?
Fe3 O72 2.018(5) . ?
Fe3 O91 2.057(6) . ?
Fe3 N3 2.221(7) . ?
Fe4 O3 1.965(5) . ?
Fe4 O2 1.972(5) . ?
Fe4 O41 2.002(5) . ?
Fe4 O21 2.009(6) . ?
Fe4 O42 2.020(5) . ?
Fe4 O23 2.040(5) . ?
Fe4 Fe5 2.8492(15) . ?
Fe5 O2 1.925(5) . ?
Fe5 O3 1.932(5) . ?
Fe5 O102 2.046(5) . ?
Fe5 O112 2.048(5) . ?
Fe5 O122 2.063(5) . ?
Fe5 O131 2.064(5) . ?
Fe6 O2 1.887(5) . ?
Fe6 O1 1.903(5) . ?
Fe6 O121 2.047(5) . ?
Fe6 O132 2.052(6) . ?
Fe6 O151 2.090(6) . ?
Fe6 O31 2.118(5) . ?
Fe7 O1 1.863(5) . ?
Fe7 O23 1.971(6) . ?
Fe7 O41 1.990(5) . ?
Fe7 O61 2.020(6) . ?
Fe7 O141 2.073(6) . ?
Fe7 N5 2.209(7) . ?
Fe8 O1 1.900(5) . ?
Fe8 O31 1.982(5) . ?
Fe8 O14 1.986(5) . ?
Fe8 O152 2.036(6) . ?
Fe8 O142 2.039(6) . ?
Fe8 O62 2.064(6) . ?
N1 C1 1.475(15) . ?
O14 C2 1.437(11) . ?
O15 C4 1.42(2) . ?
O15 H15 0.82 . ?
O16 C3 1.43(2) . ?
O16A C3 1.32(4) . ?
C2 C1 1.527(14) . ?
C2 H2A 0.97 . ?
C2 H2B 0.97 . ?
C1 C3 1.526(19) . ?
C1 C4 1.564(18) . ?
C4 H4A 0.97 . ?
C4 H4B 0.97 . ?
N2 C11 1.531(11) . ?
O11 C12 1.400(11) . ?
O12 C13 1.448(14) . ?
O12 H12 0.82 . ?
O13 C14 1.440(15) . ?
O13 H13 0.82 . ?
C14 C11 1.501(16) . ?
C14 H14A 0.97 . ?
C14 H14B 0.97 . ?
C13 C11 1.475(13) . ?
C13 H13A 0.97 . ?
C13 H13B 0.97 . ?
C12 C11 1.491(12) . ?
C12 H12A 0.97 . ?
C12 H12B 0.97 . ?
N3 C21 1.497(10) . ?
O21 C22 1.430(10) . ?
O22 C23 1.436(13) . ?
O22 H22 0.82 . ?
O23 C24 1.394(10) . ?
C22 C21 1.543(11) . ?
C22 H22A 0.97 . ?
C22 H22B 0.97 . ?
C23 C21 1.498(12) . ?
C23 H23A 0.97 . ?
C23 H23B 0.97 . ?
C24 C21 1.547(12) . ?
C24 H24A 0.97 . ?
C24 H24B 0.97 . ?
N4 C31 1.494(11) . ?
O31 C33 1.431(9) . ?
C34 O32 1.381(19) . ?
C34 O32A 1.479(18) . ?
C34 C31 1.548(13) . ?
O33 C32 1.440(11) . ?
C33 C31 1.475(12) . ?
C33 H33A 0.97 . ?
C33 H33B 0.97 . ?
C31 C32 1.563(12) . ?
O32 O32A 1.78(2) . ?
C32 H32A 0.97 . ?
C32 H32B 0.97 . ?
N5 C41 1.491(12) . ?
O42 C42 1.405(10) . ?
O41 C43 1.424(9) . ?
O43 C44 1.360(13) . ?
O43 H43 0.82 . ?
C42 C41 1.490(13) . ?
C42 H42A 0.97 . ?
C42 H42B 0.97 . ?
C43 C41 1.490(14) . ?
C43 H43A 0.97 . ?
C43 H43B 0.97 . ?
C44 C41 1.565(13) . ?
C44 H44A 0.97 . ?
C44 H44B 0.97 . ?
O52 C52 1.420(13) . ?
O51 C53 1.388(9) . ?
N6 C51 1.490(11) . ?
O53 C54 1.356(19) . ?
O53 O53A 1.81(3) . ?
O53A C54 1.35(3) . ?
C54 C51 1.481(14) . ?
C53 C51 1.522(12) . ?
C53 H53A 0.97 . ?
C53 H53B 0.97 . ?
C51 C52 1.537(14) . ?
C52 H52A 0.97 . ?
C52 H52B 0.97 . ?
O61 C61 1.243(9) . ?
O62 C61 1.278(10) . ?
C61 C62 1.484(11) . ?
C62 C67 1.382(12) . ?
C62 C63 1.409(13) . ?
C67 C66 1.377(13) . ?
C67 H67A 0.93 . ?
C66 C65 1.375(16) . ?
C66 H66A 0.93 . ?
C63 C64 1.328(13) . ?
C63 H63A 0.93 . ?
C65 C64 1.381(17) . ?
C65 H65A 0.93 . ?
C64 H64A 0.93 . ?
O71 C71 1.241(9) . ?
O72 C71 1.273(9) . ?
C71 C72 1.505(10) . ?
C72 C77 1.376(11) . ?
C72 C73 1.389(12) . ?
C73 C74 1.387(12) . ?
C73 H73A 0.93 . ?
C74 C75 1.357(13) . ?
C74 H74A 0.93 . ?
C75 C76 1.405(14) . ?
C75 H75A 0.93 . ?
C77 C76 1.342(11) . ?
C77 H77A 0.93 . ?
C76 H76A 0.93 . ?
O81 C81 1.322(11) . ?
O82 C81 1.223(10) . ?
C81 C82 1.500(13) . ?
C82 C83 1.364(14) . ?
C82 C87 1.400(14) . ?
C83 C84 1.411(14) . ?
C83 H83A 0.93 . ?
C84 C85 1.408(17) . ?
C84 H84A 0.93 . ?
C86 C85 1.297(17) . ?
C86 C87 1.433(17) . ?
C86 H86A 0.93 . ?
C87 H87A 0.93 . ?
C85 H85A 0.93 . ?
O91 C91 1.278(10) . ?
O92 C91 1.268(10) . ?
C91 C92 1.492(13) . ?
C92 C97 1.408(14) . ?
C92 C93 1.415(15) . ?
C93 C94 1.334(16) . ?
C93 H93A 0.93 . ?
C97 C96 1.361(15) . ?
C97 H97A 0.93 . ?
C96 C95 1.356(19) . ?
C96 H96A 0.93 . ?
C95 C94 1.385(19) . ?
C95 H95A 0.93 . ?
C94 H94A 0.93 . ?
O101 C101 1.256(9) . ?
O102 C101 1.278(9) . ?
C101 C102 1.498(11) . ?
C102 C103 1.360(12) . ?
C102 C107 1.371(13) . ?
C103 C104 1.341(13) . ?
C103 H10A 0.93 . ?
C107 C106 1.357(13) . ?
C107 H10B 0.93 . ?
C104 C105 1.379(16) . ?
C104 H10C 0.93 . ?
C105 C106 1.330(15) . ?
C105 H10D 0.93 . ?
C106 H10E 0.93 . ?
O111 C111 1.303(10) . ?
O112 C111 1.236(10) . ?
C111 C112 1.503(11) . ?
C112 C117 1.348(15) . ?
C112 C113 1.415(14) . ?
C113 C114 1.383(15) . ?
C113 H11A 0.97 . ?
C113 H11B 0.97 . ?
C117 C116 1.365(14) . ?
C117 H11C 0.93 . ?
C114 C115 1.46(2) . ?
C114 H11D 0.93 . ?
C116 C115 1.297(19) . ?
C116 H11E 0.93 . ?
C115 H11F 0.93 . ?
O121 C121 1.264(9) . ?
O122 C121 1.263(9) . ?
C121 C122 1.490(11) . ?
C122 C123 1.399(13) . ?
C122 C127 1.413(13) . ?
C123 C124 1.379(14) . ?
C123 H12C 0.93 . ?
C127 C126 1.357(13) . ?
C127 H12D 0.93 . ?
C124 C125 1.408(17) . ?
C124 H12E 0.93 . ?
C125 C126 1.368(16) . ?
C125 H12F 0.93 . ?
C126 H12G 0.93 . ?
O131 C131 1.264(9) . ?
O132 C131 1.269(9) . ?
C131 C132 1.483(11) . ?
C132 C133 1.396(12) . ?
C132 C137 1.398(12) . ?
C133 C134 1.410(13) . ?
C133 H13C 0.93 . ?
C137 C136 1.375(13) . ?
C137 H13D 0.93 . ?
C134 C135 1.363(15) . ?
C134 H13E 0.93 . ?
C136 C135 1.367(14) . ?
C136 H13F 0.93 . ?
C135 H13G 0.93 . ?
O141 C141 1.245(10) . ?
O142 C141 1.276(10) . ?
C141 C142 1.510(12) . ?
C142 C143 1.391(14) . ?
C142 C147 1.402(14) . ?
C143 C144 1.380(15) . ?
C143 H14C 0.93 . ?
C147 C146 1.311(16) . ?
C147 H14D 0.93 . ?
C144 C145 1.41(2) . ?
C144 H14E 0.93 . ?
C146 C145 1.37(2) . ?
C146 H14F 0.93 . ?
C145 H14G 0.93 . ?
O151 C151 1.268(10) . ?
O152 C151 1.270(10) . ?
C151 C152 1.484(12) . ?
C152 C153 1.390(14) . ?
C152 C157 1.406(15) . ?
C153 C154 1.411(15) . ?
C153 H153 0.93 . ?
C157 C156 1.411(17) . ?
C157 H15C 0.93 . ?
C154 C155 1.41(2) . ?
C154 H15D 0.93 . ?
C155 C156 1.36(2) . ?
C155 H15E 0.93 . ?
C156 H15F 0.93 . ?
O162 C161 1.10(2) . ?
O162 C261 1.31(2) . ?
O161 C161 1.21(2) . ?
C161 C262 1.60(3) . ?
C161 C261 1.68(3) . ?
O261 C261 1.31(3) . ?
C261 C162 1.50(3) . ?
C261 C262 1.79(3) . ?
C162 C262 1.01(2) . ?
C162 C165 1.44(3) . ?
C162 C163 1.88(3) . ?
C165 C166 1.33(3) . ?
C163 C262 1.10(3) . ?
C163 C164 1.41(4) . ?
C164 C167 1.12(4) . ?
C167 C166 1.19(3) . ?
O171 C171 1.227(10) . ?
O172 C171 1.273(10) . ?
C171 C172 1.522(15) . ?
C172 C173 1.387(17) . ?
C172 C177 1.42(2) . ?
C173 C174 1.38(2) . ?
C173 H17A 0.93 . ?
C177 C176 1.46(2) . ?
C177 H17B 0.93 . ?
C175 C176 1.37(3) . ?
C175 C174 1.53(3) . ?
C175 H17C 0.93 . ?
C174 H17D 0.93 . ?
C176 H17E 0.93 . ?
N7 C182 1.170(16) . ?
C181 C182 1.485(16) . ?
N9 C186 1.153(16) . ?
C185 C186 1.465(15) . ?
N502 C501 1.287(16) . ?
C501 C500 1.604(17) . ?
N200 C201 1.171(17) . ?
C202 C201 1.500(16) . ?
